data_7056813
loop_
_publ_author_name
'Chen, Sihuai'
'Mereacre, Valeriu'
'Zhao, Zhiying'
'Zhang, Wanwan'
'He, Zhangzhen'

_publ_section_title
;
 Synthesis, structures and magnetic properties of linear {CoII2LnIII2}
 coordination clusters
;
_journal_issue 2
_journal_name_full 'New Journal of Chemistry'
_journal_page_first 1284
_journal_paper_doi 10.1039/C7NJ04022A
_journal_volume 42
_journal_year 2018
_chemical_formula_moiety 'C66 H64 Co2 N2 O20 Y2'
_chemical_formula_sum 'C66 H64 Co2 N2 O20 Y2'
_chemical_formula_weight 1500.87
_space_group_crystal_system monoclinic
_space_group_IT_number 14
_space_group_name_Hall '-P 2ybc'
_space_group_name_H-M_alt 'P 1 21/c 1'
_symmetry_space_group_name_Hall '-P 2ybc'
_symmetry_space_group_name_H-M 'P 1 21/c 1'
_atom_sites_solution_hydrogens mixed
_audit_creation_date 2017-09-07
_audit_creation_method
;
Olex2 1.2
(compiled 2017.08.10 svn.r3458 for OlexSys, GUI svn.r5381)
;
_audit_update_record
;
2017-12-13 deposited with the CCDC.
2017-12-13 downloaded from the CCDC.
;
_cell_angle_alpha 90
_cell_angle_beta 113.477(11)
_cell_angle_gamma 90
_cell_formula_units_Z 2
_cell_length_a 12.481(7)
_cell_length_b 23.401(13)
_cell_length_c 12.163(8)
_cell_measurement_reflns_used 9757
_cell_measurement_temperature 293(2)
_cell_measurement_theta_max 27.6766
_cell_measurement_theta_min 2.4856
_cell_volume 3258(3)
_computing_cell_refinement 'CrystalClear (Rigaku Inc., 2008)'
_computing_data_collection 'CrystalClear (Rigaku Inc., 2008)'
_computing_data_reduction 'CrystalClear (Rigaku Inc., 2008)'
_computing_molecular_graphics 'Olex2 (Dolomanov et al., 2009)'
_computing_publication_material 'Olex2 (Dolomanov et al., 2009)'
_computing_structure_refinement 'ShelXL (Sheldrick, 2015)'
_computing_structure_solution 'ShelXT (Sheldrick, 2015)'
_diffrn_ambient_temperature 293(2)
_diffrn_detector_area_resol_mean 28.5714
_diffrn_measured_fraction_theta_full 0.988
_diffrn_measured_fraction_theta_max 0.988
_diffrn_measurement_device_type
;
Saturn724+ (2x2 bin mode)
;
_diffrn_measurement_method CCD_Profile_fitting
_diffrn_radiation_type MoK\a
_diffrn_radiation_wavelength 0.71073
_diffrn_reflns_av_R_equivalents 0.0572
_diffrn_reflns_av_unetI/netI 0.0506
_diffrn_reflns_Laue_measured_fraction_full 0.988
_diffrn_reflns_Laue_measured_fraction_max 0.988
_diffrn_reflns_limit_h_max 14
_diffrn_reflns_limit_h_min -14
_diffrn_reflns_limit_k_max 27
_diffrn_reflns_limit_k_min -27
_diffrn_reflns_limit_l_max 14
_diffrn_reflns_limit_l_min -14
_diffrn_reflns_number 21346
_diffrn_reflns_point_group_measured_fraction_full 0.988
_diffrn_reflns_point_group_measured_fraction_max 0.988
_diffrn_reflns_theta_full 25.028
_diffrn_reflns_theta_max 25.028
_diffrn_reflns_theta_min 2.489
_exptl_absorpt_coefficient_mu 2.339
_exptl_absorpt_correction_T_max 1.0000
_exptl_absorpt_correction_T_min 0.8607
_exptl_absorpt_correction_type multi-scan
_exptl_absorpt_process_details
;
    Higashi, T. (1995). Program for Absorption Correction.
    Rigaku Corporation, Tokyo, Japan.
;
_exptl_crystal_colour Pink
_exptl_crystal_density_diffrn 1.530
_exptl_crystal_description Prism
_exptl_crystal_F_000 1532
_exptl_crystal_size_max 0.2
_exptl_crystal_size_mid 0.2
_exptl_crystal_size_min 0.05
_refine_diff_density_max 1.650
_refine_diff_density_min -0.362
_refine_diff_density_rms 0.086
_refine_ls_extinction_method none
_refine_ls_goodness_of_fit_ref 1.109
_refine_ls_hydrogen_treatment mixed
_refine_ls_matrix_type full
_refine_ls_number_parameters 419
_refine_ls_number_reflns 5690
_refine_ls_number_restraints 3
_refine_ls_restrained_S_all 1.109
_refine_ls_R_factor_all 0.0592
_refine_ls_R_factor_gt 0.0522
_refine_ls_shift/su_max 0.001
_refine_ls_shift/su_mean 0.000
_refine_ls_structure_factor_coef Fsqd
_refine_ls_weighting_details 'w=1/[\s^2^(Fo^2^)+(0.0661P)^2^+2.8156P] where P=(Fo^2^+2Fc^2^)/3'
_refine_ls_weighting_scheme calc
_refine_ls_wR_factor_gt 0.1297
_refine_ls_wR_factor_ref 0.1340
_reflns_Friedel_coverage 0.000
_reflns_number_gt 5173
_reflns_number_total 5690
_reflns_threshold_expression 'I > 2\s(I)'
_cod_data_source_file c7nj04022a2.cif
_cod_data_source_block Co2Y2
_cod_depositor_comments
;
The following automatic conversions were performed:

'_exptl_absorpt_correction_type' value 'Multi-scan' changed to
'multi-scan' according to
/home/data/users/saulius/crontab/automatic-downloads/rss-feeds/RSC/lib/dictionaries/cif_core.dic
dictionary named 'cif_core.dic' version 2.4.2 from 2011-04-26.

Automatic conversion script
Id: cif_fix_values 4973 2017-02-22 13:04:09Z antanas 

 Adding full bibliography for 7056812--7056814.cif.
;
_cod_database_code 7056813
_shelx_shelxl_version_number 2014/7
_shelx_space_group_comment
;
The symmetry employed for this shelxl refinement is uniquely defined
by the following loop, which should always be used as a source of
symmetry information in preference to the above space-group names.
They are only intended as comments.
;
_olex2_refinement_description
;
1. Others
 Fixed Uiso: H10(0.054) H8(0.053) H12(0.057) H3A(0.05) H3B(0.05) H29(0.057)
 H19(0.055) H5A(0.045) H5B(0.045) H22(0.059) H15(0.055) H33(0.057) H31(0.066)
 H26(0.061) H32(0.066) H4A(0.066) H4B(0.066) H9(0.072) H10A(0.079) H30(0.073)
 H2A(0.064) H2B(0.064) H11(0.075) H1A(0.1) H1B(0.1) H1C(0.1) H18(0.079)
 H16(0.074) H25(0.09) H17(0.081) H23(0.093) H24(0.101)
 Fixed X: H8(0.3696) H12(0.3314) H3A(0.6931) H3B(0.7888) H29(0.4321)
 H19(0.7203) H5A(0.6025) H5B(0.5821) H22(0.8227) H15(0.9025) H33(0.4208)
 H31(0.2937) H26(0.9705) H32(0.3279) H4A(0.7748) H4B(0.7871) H9(0.3056)
 H10A(0.2547) H30(0.3473) H2A(0.8212) H2B(0.6894) H11(0.2696) H1A(0.9173)
 H1B(0.9475) H1C(0.9265) H18(0.8751) H16(1.0596) H25(1.1027) H17(1.0451)
 H23(0.9546) H24(1.0914)
 Fixed Y: H8(-0.1118) H12(-0.1914) H3A(-0.0218) H3B(0.0181) H29(0.1999) H19(-
 0.1126) H5A(-0.0907) H5B(-0.0885) H22(0.1155) H15(-0.0765) H33(0.1889)
 H31(0.3268) H26(0.1615) H32(0.2755) H4A(-0.1062) H4B(-0.057) H9(-0.1926) H10A(-
 0.2722) H30(0.289) H2A(-0.0727) H2B(-0.0791) H11(-0.2728) H1A(0.0007) H1B(-
 0.0499) H1C(0.0115) H18(-0.1657) H16(-0.1281) H25(0.2173) H17(-0.1727)
 H23(0.1707) H24(0.2218)
 Fixed Z: H8(0.746) H12(0.4432) H3A(1.2805) H3B(1.2672) H29(0.6577)
 H19(0.4103) H5A(0.8145) H5B(0.9336) H22(0.7052) H15(0.7566) H33(0.9795)
 H31(0.7778) H26(1.0511) H32(0.9491) H4A(0.9888) H4B(0.9069) H9(0.8105)
 H10A(0.6921) H30(0.6321) H2A(1.2125) H2B(1.125) H11(0.5097) H1A(1.0327)
 H1B(1.1246) H1C(1.1633) H18(0.4077) H16(0.7527) H25(1.0069) H17(0.578)
 H23(0.6666) H24(0.814)
;
_olex2_submission_special_instructions 'No special instructions were received'

loop_
_space_group_symop_operation_xyz
'x, y, z'
'-x, y+1/2, -z+1/2'
'-x, -y, -z'
'x, -y-1/2, z-1/2'

loop_
_atom_site_label
_atom_site_type_symbol
_atom_site_fract_x
_atom_site_fract_y
_atom_site_fract_z
_atom_site_U_iso_or_equiv
_atom_site_adp_type
_atom_site_occupancy
_atom_site_site_symmetry_order
_atom_site_calc_flag
_atom_site_refinement_flags_posn
Y1 Y 0.55758(3) 0.02805(2) 0.67373(3) 0.02639(15) Uani 1 1 d .
Co1 Co 0.65837(5) 0.04352(2) 0.98561(5) 0.02946(17) Uani 1 1 d D
O9 O 0.5725(2) -0.01331(12) 0.8583(2) 0.0290(6) Uani 1 1 d .
O3 O 0.4535(3) -0.05499(13) 0.6279(3) 0.0430(8) Uani 1 1 d .
O10 O 0.6321(3) 0.02811(13) 1.1377(3) 0.0358(7) Uani 1 1 d D
H10 H 0.5702(16) 0.0263(19) 1.152(3) 0.054 Uiso 1 1 d DR
O6 O 0.5412(3) 0.10908(13) 0.9412(3) 0.0391(7) Uani 1 1 d .
O2 O 0.6174(3) 0.08652(13) 0.5599(3) 0.0404(8) Uani 1 1 d .
O4 O 0.7066(3) -0.03121(14) 0.6819(3) 0.0448(8) Uani 1 1 d .
O8 O 0.7955(3) 0.09841(14) 1.0105(3) 0.0448(8) Uani 1 1 d .
O7 O 0.7208(3) 0.06996(14) 0.8243(3) 0.0475(8) Uani 1 1 d .
O1 O 0.3892(3) 0.04601(15) 0.5106(3) 0.0473(8) Uani 1 1 d .
O5 O 0.4831(3) 0.10098(13) 0.7444(3) 0.0443(8) Uani 1 1 d .
N1 N 0.7799(3) -0.02793(15) 1.0598(3) 0.0335(8) Uani 1 1 d .
C7 C 0.3569(4) -0.14381(18) 0.5888(4) 0.0330(10) Uani 1 1 d .
C28 C 0.4347(4) 0.18502(19) 0.8204(4) 0.0322(10) Uani 1 1 d .
C20 C 0.7950(4) 0.09891(18) 0.9069(4) 0.0338(10) Uani 1 1 d .
C14 C 0.7966(4) -0.08865(18) 0.5826(4) 0.0333(10) Uani 1 1 d .
C21 C 0.8824(4) 0.13313(18) 0.8817(4) 0.0357(10) Uani 1 1 d .
C13 C 0.6981(4) -0.05310(19) 0.5844(4) 0.0354(10) Uani 1 1 d .
C27 C 0.4910(4) 0.12790(18) 0.8363(4) 0.0322(9) Uani 1 1 d .
C8 C 0.3491(4) -0.1442(2) 0.6977(4) 0.0440(12) Uani 1 1 d .
H8 H 0.3696 -0.1118 0.7460 0.053 Uiso 1 1 calc R
C6 C 0.4012(4) -0.09138(19) 0.5491(4) 0.0347(10) Uani 1 1 d .
C12 C 0.3267(5) -0.1916(2) 0.5176(4) 0.0471(12) Uani 1 1 d .
H12 H 0.3314 -0.1914 0.4432 0.057 Uiso 1 1 calc R
C3 C 0.7211(4) -0.0055(2) 1.2236(4) 0.0413(11) Uani 1 1 d D
H3A H 0.6931 -0.0218 1.2805 0.050 Uiso 1 1 calc R
H3B H 0.7888 0.0181 1.2672 0.050 Uiso 1 1 calc R
C29 C 0.4123(5) 0.2153(2) 0.7177(4) 0.0477(13) Uani 1 1 d .
H29 H 0.4321 0.1999 0.6577 0.057 Uiso 1 1 calc R
C19 C 0.7885(5) -0.1156(2) 0.4793(4) 0.0457(12) Uani 1 1 d .
H19 H 0.7203 -0.1126 0.4103 0.055 Uiso 1 1 calc R
C5 C 0.6195(4) -0.06917(19) 0.8877(4) 0.0377(10) Uani 1 1 d .
H5A H 0.6025 -0.0907 0.8145 0.045 Uiso 1 1 calc R
H5B H 0.5821 -0.0885 0.9336 0.045 Uiso 1 1 calc R
C22 C 0.8788(4) 0.1360(2) 0.7669(5) 0.0489(12) Uani 1 1 d .
H22 H 0.8227 0.1155 0.7052 0.059 Uiso 1 1 calc R
C15 C 0.8976(4) -0.0939(2) 0.6860(4) 0.0459(12) Uani 1 1 d .
H15 H 0.9025 -0.0765 0.7566 0.055 Uiso 1 1 calc R
C33 C 0.4044(5) 0.2086(2) 0.9081(4) 0.0472(12) Uani 1 1 d .
H33 H 0.4208 0.1889 0.9795 0.057 Uiso 1 1 calc R
C31 C 0.3291(5) 0.2911(2) 0.7885(5) 0.0550(14) Uani 1 1 d .
H31 H 0.2937 0.3268 0.7778 0.066 Uiso 1 1 calc R
C26 C 0.9666(4) 0.1634(2) 0.9732(5) 0.0506(13) Uani 1 1 d .
H26 H 0.9705 0.1615 1.0511 0.061 Uiso 1 1 calc R
C32 C 0.3504(5) 0.2607(2) 0.8906(5) 0.0549(14) Uani 1 1 d .
H32 H 0.3279 0.2755 0.9491 0.066 Uiso 1 1 calc R
C4 C 0.7482(5) -0.0682(2) 0.9585(5) 0.0550(14) Uani 1 1 d .
H4A H 0.7748 -0.1062 0.9888 0.066 Uiso 1 1 calc R
H4B H 0.7871 -0.0570 0.9069 0.066 Uiso 1 1 calc R
C9 C 0.3109(5) -0.1925(3) 0.7364(5) 0.0601(15) Uani 1 1 d .
H9 H 0.3056 -0.1926 0.8105 0.072 Uiso 1 1 calc R
C10 C 0.2809(5) -0.2398(2) 0.6661(5) 0.0657(17) Uani 1 1 d .
H10A H 0.2547 -0.2722 0.6921 0.079 Uiso 1 1 calc R
C30 C 0.3607(5) 0.2685(2) 0.7018(5) 0.0605(15) Uani 1 1 d .
H30 H 0.3473 0.2890 0.6321 0.073 Uiso 1 1 calc R
C2 C 0.7535(5) -0.0522(2) 1.1575(5) 0.0531(13) Uani 1 1 d .
H2A H 0.8212 -0.0727 1.2125 0.064 Uiso 1 1 calc R
H2B H 0.6894 -0.0791 1.1250 0.064 Uiso 1 1 calc R
C11 C 0.2892(5) -0.2401(2) 0.5570(5) 0.0629(16) Uani 1 1 d .
H11 H 0.2696 -0.2728 0.5097 0.075 Uiso 1 1 calc R
C1 C 0.9032(5) -0.0153(3) 1.0984(6) 0.0666(17) Uani 1 1 d .
H1A H 0.9173 0.0007 1.0327 0.100 Uiso 1 1 calc GR
H1B H 0.9475 -0.0499 1.1246 0.100 Uiso 1 1 calc GR
H1C H 0.9265 0.0115 1.1633 0.100 Uiso 1 1 calc GR
C18 C 0.8811(5) -0.1473(3) 0.4777(6) 0.0654(16) Uani 1 1 d .
H18 H 0.8751 -0.1657 0.4077 0.079 Uiso 1 1 calc R
C16 C 0.9912(5) -0.1251(3) 0.6839(5) 0.0616(15) Uani 1 1 d .
H16 H 1.0596 -0.1281 0.7527 0.074 Uiso 1 1 calc R
C25 C 1.0455(5) 0.1966(3) 0.9465(7) 0.0748(19) Uani 1 1 d .
H25 H 1.1027 0.2173 1.0069 0.090 Uiso 1 1 calc R
C17 C 0.9825(5) -0.1517(3) 0.5796(6) 0.0678(17) Uani 1 1 d .
H17 H 1.0451 -0.1727 0.5780 0.081 Uiso 1 1 calc R
C23 C 0.9574(6) 0.1690(3) 0.7441(7) 0.077(2) Uani 1 1 d .
H23 H 0.9546 0.1707 0.6666 0.093 Uiso 1 1 calc R
C24 C 1.0390(6) 0.1991(3) 0.8316(8) 0.084(2) Uani 1 1 d .
H24 H 1.0914 0.2218 0.8140 0.101 Uiso 1 1 calc R

loop_
_atom_site_aniso_label
_atom_site_aniso_U_11
_atom_site_aniso_U_22
_atom_site_aniso_U_33
_atom_site_aniso_U_23
_atom_site_aniso_U_13
_atom_site_aniso_U_12
Y1 0.0328(3) 0.0267(2) 0.0212(2) -0.00217(14) 0.01238(18) -0.00238(15)
Co1 0.0329(3) 0.0312(3) 0.0240(3) 0.0006(2) 0.0110(3) 0.0018(2)
O9 0.0348(16) 0.0290(15) 0.0244(15) 0.0015(11) 0.0130(13) 0.0041(12)
O3 0.056(2) 0.0349(17) 0.0352(17) -0.0047(14) 0.0154(16) -0.0171(15)
O10 0.0375(18) 0.0460(19) 0.0276(16) 0.0050(13) 0.0169(14) 0.0092(14)
O6 0.0508(19) 0.0384(17) 0.0301(17) 0.0062(13) 0.0184(15) 0.0140(14)
O2 0.051(2) 0.0452(19) 0.0256(16) 0.0020(13) 0.0157(14) -0.0158(15)
O4 0.045(2) 0.053(2) 0.042(2) -0.0064(15) 0.0230(16) 0.0062(15)
O8 0.051(2) 0.046(2) 0.0393(19) -0.0023(14) 0.0188(16) -0.0088(15)
O7 0.046(2) 0.048(2) 0.0388(18) -0.0067(15) 0.0069(16) -0.0173(16)
O1 0.0381(19) 0.054(2) 0.043(2) 0.0053(16) 0.0091(17) 0.0067(15)
O5 0.062(2) 0.0383(18) 0.0312(17) -0.0024(13) 0.0173(16) 0.0145(16)
N1 0.026(2) 0.039(2) 0.033(2) 0.0057(15) 0.0104(17) 0.0063(15)
C7 0.034(2) 0.032(2) 0.032(2) 0.0036(17) 0.012(2) -0.0053(18)
C28 0.036(2) 0.034(2) 0.029(2) 0.0002(17) 0.016(2) -0.0005(18)
C20 0.031(2) 0.027(2) 0.038(3) 0.0023(18) 0.009(2) 0.0030(18)
C14 0.031(2) 0.036(2) 0.034(2) -0.0002(18) 0.014(2) 0.0009(18)
C21 0.028(2) 0.033(2) 0.042(3) 0.0038(19) 0.009(2) 0.0037(18)
C13 0.033(3) 0.035(2) 0.041(3) -0.0019(19) 0.017(2) -0.0039(19)
C27 0.038(2) 0.030(2) 0.034(2) -0.0020(18) 0.019(2) 0.0001(18)
C8 0.052(3) 0.043(3) 0.040(3) -0.003(2) 0.021(2) -0.012(2)
C6 0.036(2) 0.035(2) 0.034(2) -0.0001(19) 0.015(2) -0.0068(19)
C12 0.063(3) 0.039(3) 0.040(3) -0.003(2) 0.021(2) -0.012(2)
C3 0.041(3) 0.054(3) 0.023(2) 0.003(2) 0.007(2) 0.005(2)
C29 0.074(4) 0.042(3) 0.033(3) 0.003(2) 0.029(2) 0.015(2)
C19 0.050(3) 0.051(3) 0.039(3) 0.000(2) 0.021(2) 0.008(2)
C5 0.049(3) 0.033(2) 0.032(2) 0.0044(18) 0.016(2) 0.009(2)
C22 0.045(3) 0.059(3) 0.048(3) 0.004(2) 0.023(2) -0.001(2)
C15 0.039(3) 0.060(3) 0.037(3) -0.008(2) 0.014(2) 0.004(2)
C33 0.071(4) 0.043(3) 0.034(3) 0.004(2) 0.028(3) 0.014(2)
C31 0.074(4) 0.037(3) 0.052(3) 0.000(2) 0.023(3) 0.016(3)
C26 0.035(3) 0.040(3) 0.066(3) -0.001(2) 0.009(2) -0.006(2)
C32 0.080(4) 0.049(3) 0.044(3) 0.000(2) 0.033(3) 0.021(3)
C4 0.065(4) 0.048(3) 0.053(3) 0.006(2) 0.023(3) 0.018(3)
C9 0.068(4) 0.068(4) 0.050(3) 0.012(3) 0.029(3) -0.018(3)
C10 0.077(4) 0.050(3) 0.063(4) 0.010(3) 0.022(3) -0.029(3)
C30 0.095(4) 0.046(3) 0.048(3) 0.016(2) 0.036(3) 0.021(3)
C2 0.054(3) 0.060(3) 0.042(3) 0.012(2) 0.017(3) 0.011(3)
C11 0.084(4) 0.038(3) 0.062(4) -0.006(2) 0.024(3) -0.023(3)
C1 0.044(3) 0.069(4) 0.086(5) 0.014(3) 0.024(3) 0.015(3)
C18 0.070(4) 0.072(4) 0.060(4) -0.012(3) 0.032(3) 0.015(3)
C16 0.041(3) 0.078(4) 0.059(4) 0.006(3) 0.012(3) 0.013(3)
C25 0.048(3) 0.053(4) 0.103(5) 0.001(3) 0.009(4) -0.013(3)
C17 0.060(4) 0.071(4) 0.076(4) 0.002(3) 0.030(3) 0.028(3)
C23 0.068(4) 0.095(5) 0.089(5) 0.016(4) 0.053(4) -0.003(4)
C24 0.057(4) 0.084(5) 0.119(7) 0.023(5) 0.043(4) -0.010(4)

loop_
_atom_type_symbol
_atom_type_description
_atom_type_scat_dispersion_real
_atom_type_scat_dispersion_imag
_atom_type_scat_source
C C 0.0033 0.0016 'International Tables Vol C Tables 4.2.6.8 and 6.1.1.4'
H H 0.0000 0.0000 'International Tables Vol C Tables 4.2.6.8 and 6.1.1.4'
Co Co 0.3494 0.9721 'International Tables Vol C Tables 4.2.6.8 and 6.1.1.4'
N N 0.0061 0.0033 'International Tables Vol C Tables 4.2.6.8 and 6.1.1.4'
O O 0.0106 0.0060 'International Tables Vol C Tables 4.2.6.8 and 6.1.1.4'
Y Y -2.7962 3.5667 'International Tables Vol C Tables 4.2.6.8 and 6.1.1.4'

loop_
_geom_angle_atom_site_label_1
_geom_angle_atom_site_label_2
_geom_angle_atom_site_label_3
_geom_angle
_geom_angle_site_symmetry_1
_geom_angle_site_symmetry_3
O9 Y1 Co1 33.20(7) . .
O3 Y1 Co1 106.05(8) . .
O3 Y1 O9 72.98(11) . .
O3 Y1 O4 82.43(13) . .
O3 Y1 O7 141.36(12) . .
O3 Y1 O1 72.94(12) . .
O2 Y1 Co1 122.22(8) . .
O2 Y1 O9 153.74(10) . .
O2 Y1 O3 131.09(11) . .
O2 Y1 O4 86.14(13) . .
O2 Y1 O7 80.20(12) . .
O2 Y1 O1 76.80(13) . .
O4 Y1 Co1 94.61(9) . .
O4 Y1 O9 87.48(11) . .
O4 Y1 O7 77.37(13) . .
O7 Y1 Co1 44.46(9) . .
O7 Y1 O9 73.54(11) . .
O1 Y1 Co1 136.95(9) . .
O1 Y1 O9 126.38(12) . .
O1 Y1 O4 126.86(13) . .
O1 Y1 O7 144.59(13) . .
O5 Y1 Co1 62.45(8) . .
O5 Y1 O9 80.72(11) . .
O5 Y1 O3 117.02(13) . .
O5 Y1 O2 93.52(13) . .
O5 Y1 O4 152.48(12) . .
O5 Y1 O7 75.48(13) . .
O5 Y1 O1 79.43(12) . .
O9 Co1 Y1 40.77(8) . .
O9 Co1 O10 110.82(13) . .
O9 Co1 O6 100.88(13) . .
O9 Co1 O8 133.28(13) . .
O9 Co1 N1 83.18(13) . .
O10 Co1 Y1 147.83(10) . .
O10 Co1 O6 90.92(12) . .
O10 Co1 O8 113.67(13) . .
O10 Co1 N1 80.01(13) . .
O6 Co1 Y1 83.14(8) . .
O6 Co1 O8 92.05(14) . .
O6 Co1 N1 170.90(13) . .
O8 Co1 Y1 98.16(9) . .
O8 Co1 N1 90.98(14) . .
N1 Co1 Y1 104.92(10) . .
Co1 O9 Y1 106.03(13) . .
C5 O9 Y1 118.7(2) . .
C5 O9 Co1 112.2(2) . .
C6 O3 Y1 147.0(3) . .
Co1 O10 H10 132.8(17) . .
C3 O10 Co1 113.8(3) . .
C3 O10 H10 109.0(16) . .
C27 O6 Co1 123.3(3) . .
C6 O2 Y1 136.8(3) 3_656 .
C13 O4 Y1 116.3(3) . .
C20 O8 Co1 100.7(3) . .
C20 O7 Y1 169.4(3) . .
C13 O1 Y1 174.2(3) 3_656 .
C27 O5 Y1 144.9(3) . .
C4 N1 Co1 103.4(3) . .
C2 N1 Co1 106.7(3) . .
C2 N1 C4 110.9(4) . .
C1 N1 Co1 116.7(3) . .
C1 N1 C4 107.2(4) . .
C1 N1 C2 111.6(4) . .
C8 C7 C6 119.6(4) . .
C8 C7 C12 119.9(4) . .
C12 C7 C6 120.5(4) . .
C29 C28 C27 120.0(4) . .
C29 C28 C33 118.8(4) . .
C33 C28 C27 121.3(4) . .
O8 C20 O7 120.2(4) . .
O8 C20 C21 120.2(4) . .
O7 C20 C21 119.6(4) . .
C19 C14 C13 120.6(4) . .
C19 C14 C15 119.8(4) . .
C15 C14 C13 119.6(4) . .
C22 C21 C20 120.4(4) . .
C22 C21 C26 119.8(5) . .
C26 C21 C20 119.8(4) . .
O4 C13 C14 118.7(4) . .
O1 C13 O4 122.4(4) 3_656 .
O1 C13 C14 118.9(4) 3_656 .
O6 C27 C28 117.8(4) . .
O5 C27 O6 124.1(4) . .
O5 C27 C28 118.1(4) . .
C7 C8 H8 119.9 . .
C7 C8 C9 120.2(5) . .
C9 C8 H8 119.9 . .
O3 C6 O2 124.4(4) . 3_656
O3 C6 C7 117.1(4) . .
O2 C6 C7 118.4(4) 3_656 .
C7 C12 H12 120.1 . .
C7 C12 C11 119.7(5) . .
C11 C12 H12 120.1 . .
O10 C3 H3A 110.1 . .
O10 C3 H3B 110.1 . .
O10 C3 C2 107.9(4) . .
H3A C3 H3B 108.4 . .
C2 C3 H3A 110.1 . .
C2 C3 H3B 110.1 . .
C28 C29 H29 119.7 . .
C28 C29 C30 120.7(4) . .
C30 C29 H29 119.7 . .
C14 C19 H19 119.9 . .
C14 C19 C18 120.2(5) . .
C18 C19 H19 119.9 . .
O9 C5 H5A 109.2 . .
O9 C5 H5B 109.2 . .
O9 C5 C4 112.0(4) . .
H5A C5 H5B 107.9 . .
C4 C5 H5A 109.2 . .
C4 C5 H5B 109.2 . .
C21 C22 H22 120.0 . .
C23 C22 C21 119.9(5) . .
C23 C22 H22 120.0 . .
C14 C15 H15 120.0 . .
C16 C15 C14 119.9(5) . .
C16 C15 H15 120.0 . .
C28 C33 H33 119.8 . .
C32 C33 C28 120.3(4) . .
C32 C33 H33 119.8 . .
C32 C31 H31 120.4 . .
C32 C31 C30 119.2(5) . .
C30 C31 H31 120.4 . .
C21 C26 H26 120.6 . .
C21 C26 C25 118.7(6) . .
C25 C26 H26 120.6 . .
C33 C32 H32 119.6 . .
C31 C32 C33 120.8(5) . .
C31 C32 H32 119.6 . .
N1 C4 C5 111.1(4) . .
N1 C4 H4A 109.4 . .
N1 C4 H4B 109.4 . .
C5 C4 H4A 109.4 . .
C5 C4 H4B 109.4 . .
H4A C4 H4B 108.0 . .
C8 C9 H9 120.0 . .
C10 C9 C8 120.0(5) . .
C10 C9 H9 120.0 . .
C9 C10 H10A 119.8 . .
C9 C10 C11 120.4(5) . .
C11 C10 H10A 119.8 . .
C29 C30 H30 119.9 . .
C31 C30 C29 120.2(5) . .
C31 C30 H30 119.9 . .
N1 C2 C3 110.2(4) . .
N1 C2 H2A 109.6 . .
N1 C2 H2B 109.6 . .
C3 C2 H2A 109.6 . .
C3 C2 H2B 109.6 . .
H2A C2 H2B 108.1 . .
C12 C11 H11 120.1 . .
C10 C11 C12 119.8(5) . .
C10 C11 H11 120.1 . .
N1 C1 H1A 109.5 . .
N1 C1 H1B 109.5 . .
N1 C1 H1C 109.5 . .
H1A C1 H1B 109.5 . .
H1A C1 H1C 109.5 . .
H1B C1 H1C 109.5 . .
C19 C18 H18 119.9 . .
C17 C18 C19 120.2(5) . .
C17 C18 H18 119.9 . .
C15 C16 H16 120.1 . .
C17 C16 C15 119.8(5) . .
C17 C16 H16 120.1 . .
C26 C25 H25 119.9 . .
C24 C25 C26 120.2(6) . .
C24 C25 H25 119.9 . .
C18 C17 C16 120.1(5) . .
C18 C17 H17 120.0 . .
C16 C17 H17 120.0 . .
C22 C23 H23 119.4 . .
C24 C23 C22 121.1(6) . .
C24 C23 H23 119.4 . .
C25 C24 H24 119.8 . .
C23 C24 C25 120.3(6) . .
C23 C24 H24 119.8 . .

loop_
_geom_bond_atom_site_label_1
_geom_bond_atom_site_label_2
_geom_bond_distance
_geom_bond_site_symmetry_2
Y1 Co1 3.507(2) .
Y1 O9 2.383(3) .
Y1 O3 2.280(3) .
Y1 O2 2.274(3) .
Y1 O4 2.290(3) .
Y1 O7 2.344(3) .
Y1 O1 2.282(3) .
Y1 O5 2.270(3) .
Co1 O9 1.998(3) .
Co1 O10 2.035(3) .
Co1 O6 2.038(3) .
Co1 O8 2.064(3) .
Co1 N1 2.195(4) .
O9 C5 1.419(5) .
O3 C6 1.254(5) .
O10 H10 0.859(9) .
O10 C3 1.421(5) .
O6 C27 1.256(5) .
O2 C6 1.257(5) 3_656
O4 C13 1.257(5) .
O8 C20 1.258(5) .
O7 C20 1.258(5) .
O1 C13 1.243(6) 3_656
O5 C27 1.253(5) .
N1 C4 1.474(6) .
N1 C2 1.467(6) .
N1 C1 1.450(7) .
C7 C8 1.367(6) .
C7 C6 1.502(6) .
C7 C12 1.371(6) .
C28 C27 1.486(6) .
C28 C29 1.365(6) .
C28 C33 1.380(6) .
C20 C21 1.480(6) .
C14 C13 1.492(6) .
C14 C19 1.373(6) .
C14 C15 1.386(6) .
C21 C22 1.381(7) .
C21 C26 1.383(7) .
C13 O1 1.243(6) 3_656
C8 H8 0.9300 .
C8 C9 1.380(7) .
C6 O2 1.257(5) 3_656
C12 H12 0.9300 .
C12 C11 1.385(7) .
C3 H3A 0.9700 .
C3 H3B 0.9700 .
C3 C2 1.505(7) .
C29 H29 0.9300 .
C29 C30 1.379(7) .
C19 H19 0.9300 .
C19 C18 1.380(7) .
C5 H5A 0.9700 .
C5 H5B 0.9700 .
C5 C4 1.491(7) .
C22 H22 0.9300 .
C22 C23 1.362(8) .
C15 H15 0.9300 .
C15 C16 1.386(7) .
C33 H33 0.9300 .
C33 C32 1.369(7) .
C31 H31 0.9300 .
C31 C32 1.363(7) .
C31 C30 1.371(7) .
C26 H26 0.9300 .
C26 C25 1.391(8) .
C32 H32 0.9300 .
C4 H4A 0.9700 .
C4 H4B 0.9700 .
C9 H9 0.9300 .
C9 C10 1.357(8) .
C10 H10A 0.9300 .
C10 C11 1.371(8) .
C30 H30 0.9300 .
C2 H2A 0.9700 .
C2 H2B 0.9700 .
C11 H11 0.9300 .
C1 H1A 0.9600 .
C1 H1B 0.9600 .
C1 H1C 0.9600 .
C18 H18 0.9300 .
C18 C17 1.377(8) .
C16 H16 0.9300 .
C16 C17 1.379(8) .
C25 H25 0.9300 .
C25 C24 1.369(10) .
C17 H17 0.9300 .
C23 H23 0.9300 .
C23 C24 1.343(10) .
C24 H24 0.9300 .

loop_
_geom_torsion_atom_site_label_1
_geom_torsion_atom_site_label_2
_geom_torsion_atom_site_label_3
_geom_torsion_atom_site_label_4
_geom_torsion
_geom_torsion_site_symmetry_4
Y1 O9 C5 C4 91.4(4) .
Y1 O3 C6 O2 -6.7(9) 3_656
Y1 O3 C6 C7 174.1(4) .
Y1 O4 C13 O1 -4.1(6) 3_656
Y1 O4 C13 C14 175.6(3) .
Y1 O7 C20 O8 68.0(18) .
Y1 O7 C20 C21 -112.6(16) .
Y1 O5 C27 O6 -18.8(8) .
Y1 O5 C27 C28 162.9(4) .
Co1 O9 C5 C4 -32.9(4) .
Co1 O10 C3 C2 -41.1(5) .
Co1 O6 C27 O5 18.6(6) .
Co1 O6 C27 C28 -163.0(3) .
Co1 O8 C20 O7 0.3(5) .
Co1 O8 C20 C21 -179.2(3) .
Co1 N1 C4 C5 -37.6(5) .
Co1 N1 C2 C3 -36.6(5) .
O9 C5 C4 N1 49.1(5) .
O10 C3 C2 N1 51.7(5) .
O8 C20 C21 C22 -176.9(4) .
O8 C20 C21 C26 1.7(6) .
O7 C20 C21 C22 3.7(6) .
O7 C20 C21 C26 -177.7(4) .
C7 C8 C9 C10 0.0(9) .
C7 C12 C11 C10 0.9(9) .
C28 C29 C30 C31 -1.3(9) .
C28 C33 C32 C31 -2.3(9) .
C20 C21 C22 C23 178.0(5) .
C20 C21 C26 C25 -178.0(5) .
C14 C19 C18 C17 -0.3(9) .
C14 C15 C16 C17 -1.3(9) .
C21 C22 C23 C24 -0.1(10) .
C21 C26 C25 C24 0.0(9) .
C13 C14 C19 C18 178.4(5) .
C13 C14 C15 C16 -177.6(5) .
C27 C28 C29 C30 -179.7(5) .
C27 C28 C33 C32 -178.6(5) .
C8 C7 C6 O3 15.6(6) .
C8 C7 C6 O2 -163.7(4) 3_656
C8 C7 C12 C11 -0.4(8) .
C8 C9 C10 C11 0.5(10) .
C6 C7 C8 C9 -178.7(5) .
C6 C7 C12 C11 178.2(5) .
C12 C7 C8 C9 0.0(8) .
C12 C7 C6 O3 -163.0(4) .
C12 C7 C6 O2 17.7(7) 3_656
C29 C28 C27 O6 159.2(5) .
C29 C28 C27 O5 -22.4(7) .
C29 C28 C33 C32 1.6(8) .
C19 C14 C13 O4 176.8(4) .
C19 C14 C13 O1 -3.5(7) 3_656
C19 C14 C15 C16 1.7(8) .
C19 C18 C17 C16 0.8(10) .
C22 C21 C26 C25 0.6(7) .
C22 C23 C24 C25 0.8(11) .
C15 C14 C13 O4 -3.9(7) .
C15 C14 C13 O1 175.8(4) 3_656
C15 C14 C19 C18 -0.9(8) .
C15 C16 C17 C18 0.1(10) .
C33 C28 C27 O6 -20.7(6) .
C33 C28 C27 O5 157.7(5) .
C33 C28 C29 C30 0.2(8) .
C26 C21 C22 C23 -0.6(8) .
C26 C25 C24 C23 -0.7(11) .
C32 C31 C30 C29 0.6(9) .
C4 N1 C2 C3 -148.6(4) .
C9 C10 C11 C12 -0.9(10) .
C30 C31 C32 C33 1.2(9) .
C2 N1 C4 C5 76.4(5) .
C1 N1 C4 C5 -161.5(4) .
C1 N1 C2 C3 91.9(5) .
